data_7220017
loop_
_publ_author_name
'Zhang, Hong-Mei'
'Yang, Jin'
'Liu, Ying-Ying'
'Kang, Da-Wei'
'Ma, Jian-Fang'

_publ_section_title
;
 A family of coordination polymers assembled with a flexible
 hexacarboxylate ligand and auxiliary N-donor ligands: syntheses,
 structures, and physical properties
;
_journal_issue 16
_journal_name_full CrystEngComm
_journal_page_first 3181
_journal_paper_doi 10.1039/C5CE00181A
_journal_volume 17
_journal_year 2015
_chemical_formula_moiety 'C94 H71 Cu2 N8 O18.50'
_chemical_formula_sum 'C94 H71 Cu2 N8 O18.5'
_chemical_formula_weight 1735.67
_chemical_name_systematic
;
 ?
;
_space_group_IT_number 15
_symmetry_cell_setting monoclinic
_symmetry_space_group_name_Hall '-C 2yc'
_symmetry_space_group_name_H-M 'C 1 2/c 1'
_atom_sites_solution_hydrogens geom
_atom_sites_solution_primary direct
_atom_sites_solution_secondary difmap
_audit_creation_method SHELXL-97
_audit_update_record
;
2015-03-04 deposited with the CCDC.
2015-03-16 downloaded from the CCDC.
;
_cell_angle_alpha 90.00
_cell_angle_beta 148.758(14)
_cell_angle_gamma 90.00
_cell_formula_units_Z 4
_cell_length_a 32.9860(17)
_cell_length_b 17.3230(15)
_cell_length_c 28.3820(17)
_cell_measurement_reflns_used 1746
_cell_measurement_temperature 293(2)
_cell_measurement_theta_max 29.0874
_cell_measurement_theta_min 2.7509
_cell_volume 8411(4)
_computing_cell_refinement 'CrysAlisPro(1.171.35.21) (Agilent Tech., 2012)'
_computing_data_collection 'CrysAlisPro(1.171.35.21) (Agilent Tech., 2012)'
_computing_data_reduction 'CrysAlisPro(1.171.35.21) (Agilent Tech., 2012)'
_computing_structure_refinement 'SHELXL-97 (Sheldrick, 2008)'
_computing_structure_solution 'SHELXS-97 (Sheldrick, 2008)'
_diffrn_ambient_temperature 293(2)
_diffrn_detector_area_resol_mean 10.0
_diffrn_measured_fraction_theta_full 0.978
_diffrn_measured_fraction_theta_max 0.978
_diffrn_measurement_device_type 'Oxford Diffraction Gemini R Ultra'
_diffrn_measurement_method '\w scan'
_diffrn_radiation_monochromator graphite
_diffrn_radiation_source 'fine-focus sealed tube'
_diffrn_radiation_type MoK\a
_diffrn_radiation_wavelength 0.71069
_diffrn_reflns_av_R_equivalents 0.1273
_diffrn_reflns_av_sigmaI/netI 0.1499
_diffrn_reflns_limit_h_max 39
_diffrn_reflns_limit_h_min -34
_diffrn_reflns_limit_k_max 20
_diffrn_reflns_limit_k_min -20
_diffrn_reflns_limit_l_max 28
_diffrn_reflns_limit_l_min -34
_diffrn_reflns_number 24393
_diffrn_reflns_theta_full 25.00
_diffrn_reflns_theta_max 25.35
_diffrn_reflns_theta_min 2.76
_exptl_absorpt_coefficient_mu 0.582
_exptl_absorpt_correction_T_max 0.9126
_exptl_absorpt_correction_T_min 0.8826
_exptl_absorpt_process_details
; 
CrysAlis (Oxford Diffraction, 2006)
;
_exptl_crystal_colour orange
_exptl_crystal_density_diffrn 1.371
_exptl_crystal_density_method 'not measured'
_exptl_crystal_description needle
_exptl_crystal_F_000 3588
_exptl_crystal_size_max 0.22
_exptl_crystal_size_mid 0.20
_exptl_crystal_size_min 0.16
_refine_diff_density_max 0.915
_refine_diff_density_min -0.529
_refine_diff_density_rms 0.091
_refine_ls_extinction_method none
_refine_ls_goodness_of_fit_ref 1.200
_refine_ls_hydrogen_treatment mixed
_refine_ls_matrix_type full
_refine_ls_number_parameters 522
_refine_ls_number_reflns 7542
_refine_ls_number_restraints 132
_refine_ls_restrained_S_all 1.315
_refine_ls_R_factor_all 0.3418
_refine_ls_R_factor_gt 0.1593
_refine_ls_shift/su_max 0.030
_refine_ls_shift/su_mean 0.003
_refine_ls_structure_factor_coef Fsqd
_refine_ls_weighting_details 'calc w=1/[\s^2^(Fo^2^)+(0.0001P)^2^+82.0000P] where P=(Fo^2^+2Fc^2^)/3'
_refine_ls_weighting_scheme calc
_refine_ls_wR_factor_gt 0.2424
_refine_ls_wR_factor_ref 0.2919
_reflns_number_gt 2255
_reflns_number_total 7542
_reflns_threshold_expression >2\s(I)
_cod_data_source_file c5ce00181a2.cif
_cod_data_source_block Compound-8
_cod_depositor_comments 'Adding full bibliography for 7220010--7220018.cif.'
_cod_original_cell_volume 8411.5(10)
_cod_original_sg_symbol_H-M 'C 2/c'
_cod_original_formula_sum 'C94 H71 Cu2 N8 O18.50'
_cod_database_code 7220017

loop_
_symmetry_equiv_pos_as_xyz
'x, y, z'
'-x, y, -z+1/2'
'x+1/2, y+1/2, z'
'-x+1/2, y+1/2, -z+1/2'
'-x, -y, -z'
'x, -y, z-1/2'
'-x+1/2, -y+1/2, -z'
'x+1/2, -y+1/2, z-1/2'

loop_
_atom_site_label
_atom_site_type_symbol
_atom_site_fract_x
_atom_site_fract_y
_atom_site_fract_z
_atom_site_U_iso_or_equiv
_atom_site_adp_type
_atom_site_occupancy
_atom_site_symmetry_multiplicity
_atom_site_calc_flag
_atom_site_refinement_flags
Cu1 Cu 0.24802(12) 1.00024(12) 0.37389(16) 0.1143(7) Uani 1 1 d U
C1 C 0.0099(9) 0.8747(8) 0.2834(10) 0.105(5) Uani 1 1 d U
C2 C 0.0159(11) 0.8043(12) 0.3187(13) 0.143(6) Uani 1 1 d DU
C3 C 0.0040(8) 0.7325(7) 0.2777(9) 0.085(4) Uani 1 1 d U
C4 C 0.0173(11) 0.9520(9) 0.3164(12) 0.121(6) Uani 1 1 d U
H4A H -0.0166 0.9909 0.2691 0.145 Uiso 1 1 calc R
H4B H 0.0065 0.9471 0.3391 0.145 Uiso 1 1 calc R
C5 C 0.0029(10) 0.8066(8) 0.3598(13) 0.137(7) Uani 1 1 d DU
H5A H -0.0191 0.8551 0.3487 0.164 Uiso 1 1 calc RD
H5B H -0.0279 0.7636 0.3407 0.164 Uiso 1 1 calc RD
C6 C 0.0047(11) 0.6609(7) 0.3088(12) 0.128(7) Uani 1 1 d .
H6A H 0.0143 0.6155 0.2993 0.153 Uiso 1 1 calc R
H6B H 0.0455 0.6645 0.3730 0.153 Uiso 1 1 calc R
C7 C 0.1293(14) 1.0305(11) 0.4413(17) 0.125(6) Uani 1 1 d .
C8 C 0.2130(17) 1.0376(14) 0.5214(19) 0.201(12) Uani 1 1 d .
H8 H 0.2428 1.0011 0.5351 0.242 Uiso 1 1 calc R
C9 C 0.2473(12) 1.1001(18) 0.5768(15) 0.172(9) Uani 1 1 d .
H9 H 0.3006 1.1078 0.6257 0.207 Uiso 1 1 calc R
C10 C 0.2042(14) 1.1547(11) 0.5627(15) 0.143(7) Uani 1 1 d .
H10 H 0.2292 1.1950 0.6031 0.171 Uiso 1 1 calc R
C11 C 0.1215(12) 1.1438(9) 0.4840(14) 0.100(5) Uani 1 1 d U
C12 C 0.0854(9) 1.0846(8) 0.4247(12) 0.102(5) Uani 1 1 d .
H12 H 0.0314 1.0796 0.3727 0.123 Uiso 1 1 calc R
C13 C 0.0793(13) 1.2019(9) 0.4679(16) 0.101(5) Uani 1 1 d U
C14 C 0.0789(13) 0.7899(11) 0.4968(16) 0.129(5) Uani 1 1 d U
C15 C 0.0159(11) 0.7867(9) 0.4647(13) 0.127(5) Uani 1 1 d U
H15 H -0.0354 0.7916 0.4033 0.152 Uiso 1 1 calc R
C16 C 0.0357(15) 0.7750(11) 0.5354(17) 0.147(8) Uani 1 1 d U
H16 H -0.0036 0.7746 0.5190 0.176 Uiso 1 1 calc R
C17 C 0.1130(15) 0.7649(12) 0.6253(18) 0.151(9) Uani 1 1 d .
H17 H 0.1255 0.7551 0.6691 0.182 Uiso 1 1 calc R
C18 C 0.1706(13) 0.7691(10) 0.6498(14) 0.111(6) Uani 1 1 d .
C19 C 0.1511(11) 0.7800(9) 0.5808(14) 0.113(5) Uani 1 1 d U
H19 H 0.1903 0.7799 0.5971 0.135 Uiso 1 1 calc R
C20 C 0.2561(17) 0.7560(12) 0.750(2) 0.139(8) Uani 1 1 d U
C21 C -0.0829(10) 0.5910(11) 0.2717(12) 0.119(5) Uani 1 1 d U
C22 C -0.1349(11) 0.6056(12) 0.2572(13) 0.145(8) Uani 1 1 d .
H22 H -0.1542 0.6550 0.2435 0.175 Uiso 1 1 calc R
C23 C -0.1562(11) 0.5451(11) 0.2637(13) 0.128(7) Uani 1 1 d .
H23 H -0.1911 0.5527 0.2537 0.154 Uiso 1 1 calc R
C24 C -0.1273(9) 0.4749(10) 0.2842(11) 0.105(5) Uani 1 1 d .
H24 H -0.1441 0.4333 0.2857 0.126 Uiso 1 1 calc R
C25 C -0.0720(8) 0.4634(8) 0.3036(10) 0.085(4) Uani 1 1 d .
C26 C -0.0497(9) 0.5227(8) 0.2979(11) 0.106(6) Uani 1 1 d .
H26 H -0.0121 0.5158 0.3119 0.128 Uiso 1 1 calc R
C27 C -0.0429(8) 0.3842(9) 0.3216(9) 0.077(4) Uani 1 1 d .
N1 N 0.1579(5) 0.9991(7) 0.2373(6) 0.154(5) Uani 1 1 d GDU
C28 C 0.0916(7) 1.0423(7) 0.1817(9) 0.237(13) Uani 1 1 d GDU
H28 H 0.0894 1.0713 0.2070 0.285 Uiso 1 1 calc R
C29 C 0.0285(6) 1.0421(7) 0.0881(8) 0.195(8) Uani 1 1 d GDU
H29 H -0.0158 1.0710 0.0509 0.234 Uiso 1 1 calc R
C30 C 0.0318(6) 0.9987(8) 0.0502(6) 0.118(7) Uani 1 1 d GD
C31 C 0.0981(7) 0.9554(7) 0.1059(8) 0.220(9) Uani 1 1 d GDU
H31 H 0.1002 0.9264 0.0805 0.264 Uiso 1 1 calc R
C32 C 0.1611(6) 0.9556(7) 0.1994(8) 0.191(7) Uani 1 1 d GDU
H32 H 0.2055 0.9267 0.2366 0.230 Uiso 1 1 calc R
C33 C 0.3786(9) 0.9366(8) 0.4478(12) 0.112(6) Uani 1 1 d .
H33 H 0.3584 0.8900 0.4387 0.134 Uiso 1 1 calc R
C34 C 0.4400(8) 0.9337(8) 0.4791(10) 0.092(5) Uani 1 1 d .
H34 H 0.4639 0.8866 0.4965 0.111 Uiso 1 1 calc R
C35 C 0.4668(7) 0.9982(8) 0.4850(9) 0.076(4) Uani 1 1 d .
C36 C 0.4306(9) 1.0677(8) 0.4638(11) 0.110(6) Uani 1 1 d .
H36 H 0.4464 1.1149 0.4670 0.131 Uiso 1 1 calc R
C37 C 0.3739(9) 1.0642(8) 0.4392(10) 0.093(5) Uani 1 1 d .
H37 H 0.3524 1.1107 0.4279 0.111 Uiso 1 1 calc R
N3 N 0.2460(9) 1.0965(5) 0.4145(10) 0.154(7) Uani 1 1 d GU
C38 C 0.3176(6) 1.1243(6) 0.5014(9) 0.144(8) Uani 1 1 d G
H38 H 0.3638 1.1033 0.5357 0.173 Uiso 1 1 calc R
C39 C 0.3201(5) 1.1834(7) 0.5370(7) 0.136(7) Uani 1 1 d G
H39 H 0.3680 1.2019 0.5952 0.164 Uiso 1 1 calc R
C40 C 0.2510(7) 1.2147(5) 0.4857(9) 0.155(8) Uani 1 1 d GU
C41 C 0.1794(6) 1.1869(7) 0.3987(8) 0.172(6) Uani 1 1 d GU
H41 H 0.1332 1.2079 0.3644 0.206 Uiso 1 1 calc R
C42 C 0.1769(6) 1.1278(7) 0.3631(7) 0.174(6) Uani 1 1 d GU
H42 H 0.1290 1.1093 0.3050 0.209 Uiso 1 1 calc R
N4 N 0.2480(7) 0.9073(5) 0.4183(9) 0.120(5) Uani 1 1 d G
C43 C 0.2891(6) 0.9120(6) 0.5013(9) 0.191(9) Uani 1 1 d GDU
H43 H 0.3165 0.9568 0.5360 0.230 Uiso 1 1 calc R
C44 C 0.2893(7) 0.8499(8) 0.5325(7) 0.149(6) Uani 1 1 d GU
H44 H 0.3168 0.8531 0.5880 0.179 Uiso 1 1 calc R
C45 C 0.2483(7) 0.7831(6) 0.4807(10) 0.124(6) Uani 1 1 d GU
C46 C 0.2072(7) 0.7783(5) 0.3977(9) 0.171(8) Uani 1 1 d GU
H46 H 0.1798 0.7336 0.3630 0.205 Uiso 1 1 calc R
C47 C 0.2070(7) 0.8404(7) 0.3665(8) 0.208(12) Uani 1 1 d GD
H47 H 0.1795 0.8372 0.3110 0.249 Uiso 1 1 calc R
N2 N 0.3454(6) 1.0002(7) 0.4295(8) 0.097(4) Uani 1 1 d .
O1 O 0.0975(10) 0.9682(7) 0.3873(11) 0.163(6) Uani 1 1 d .
O3 O 0.1057(6) 1.2441(6) 0.5245(7) 0.121(4) Uani 1 1 d D
O4 O 0.0761(9) 0.8000(7) 0.4418(9) 0.181(7) Uani 1 1 d D
O5 O 0.2593(7) 0.7538(7) 0.7976(8) 0.151(5) Uani 1 1 d U
O6 O 0.3070(9) 0.7506(8) 0.7731(11) 0.167(6) Uani 1 1 d .
O7 O -0.0674(9) 0.6559(8) 0.2584(10) 0.158(5) Uani 1 1 d U
O8 O -0.0581(6) 0.3304(6) 0.3366(8) 0.117(4) Uani 1 1 d .
O9 O -0.0038(6) 0.3733(5) 0.3260(8) 0.110(4) Uani 1 1 d .
O1W O 0.5000 1.246(2) 0.7500 0.175(16) Uani 0.50 2 d SP
O2 O 0.0084(8) 1.2056(6) 0.3854(10) 0.106(4) Uani 1 1 d .
H2 H -0.046(10) 1.212(10) 0.340(12) 0.158 Uiso 1 1 d .

loop_
_atom_site_aniso_label
_atom_site_aniso_U_11
_atom_site_aniso_U_22
_atom_site_aniso_U_33
_atom_site_aniso_U_23
_atom_site_aniso_U_13
_atom_site_aniso_U_12
Cu1 0.1016(9) 0.1108(11) 0.1434(12) -0.0084(8) 0.1068(9) 0.0011(7)
C1 0.106(5) 0.105(5) 0.105(5) -0.0002(11) 0.090(4) 0.0001(11)
C2 0.144(6) 0.143(6) 0.143(6) 0.0004(11) 0.123(5) -0.0003(11)
C3 0.086(4) 0.084(4) 0.084(4) -0.0005(11) 0.073(3) 0.0005(11)
C4 0.121(6) 0.120(6) 0.121(6) -0.0005(11) 0.103(5) 0.0003(11)
C5 0.125(16) 0.127(15) 0.18(2) 0.053(15) 0.134(18) 0.031(13)
C6 0.178(19) 0.038(7) 0.141(16) 0.036(9) 0.132(17) 0.015(9)
C7 0.152(19) 0.102(14) 0.14(2) 0.027(13) 0.129(19) 0.037(14)
C8 0.16(3) 0.17(2) 0.14(2) 0.013(18) 0.11(2) 0.081(19)
C9 0.106(17) 0.23(3) 0.101(18) 0.028(18) 0.076(16) 0.062(19)
C10 0.16(2) 0.137(17) 0.14(2) -0.017(15) 0.13(2) -0.008(16)
C11 0.135(16) 0.086(11) 0.122(16) -0.021(11) 0.117(15) -0.020(10)
C12 0.112(13) 0.071(9) 0.142(16) -0.018(10) 0.112(14) -0.002(9)
C13 0.126(16) 0.050(9) 0.120(17) -0.001(11) 0.104(16) 0.002(10)
C14 0.130(5) 0.130(5) 0.129(5) -0.0001(11) 0.111(5) -0.0002(11)
C15 0.127(5) 0.127(5) 0.126(5) 0.0005(11) 0.108(4) -0.0006(11)
C16 0.23(3) 0.106(14) 0.22(2) -0.016(17) 0.21(2) -0.014(18)
C17 0.20(2) 0.142(18) 0.20(3) -0.010(19) 0.19(2) -0.020(19)
C18 0.135(17) 0.126(14) 0.112(16) -0.021(12) 0.112(16) -0.034(13)
C19 0.136(9) 0.111(12) 0.145(12) -0.034(12) 0.129(9) -0.031(11)
C20 0.18(2) 0.125(15) 0.20(3) -0.012(16) 0.18(2) -0.041(15)
C21 0.119(5) 0.119(5) 0.119(5) 0.0008(11) 0.102(5) -0.0006(11)
C22 0.188(19) 0.162(17) 0.19(2) 0.098(15) 0.178(19) 0.115(15)
C23 0.165(17) 0.143(16) 0.163(18) 0.067(14) 0.154(17) 0.066(14)
C24 0.108(12) 0.114(13) 0.122(14) 0.021(10) 0.103(13) 0.028(10)
C25 0.103(12) 0.071(9) 0.102(13) 0.034(8) 0.091(12) 0.034(8)
C26 0.153(15) 0.078(10) 0.152(16) 0.070(10) 0.141(15) 0.073(10)
C27 0.060(9) 0.101(12) 0.066(10) -0.003(8) 0.053(9) 0.000(8)
N1 0.157(10) 0.117(10) 0.273(14) 0.020(11) 0.197(11) 0.021(9)
C28 0.160(17) 0.38(4) 0.193(13) 0.12(2) 0.155(15) 0.14(2)
C29 0.195(8) 0.195(8) 0.195(8) -0.0006(11) 0.167(7) 0.0010(11)
C30 0.078(11) 0.055(7) 0.152(16) 0.001(13) 0.088(12) 0.007(10)
C31 0.220(9) 0.220(9) 0.220(9) -0.0011(11) 0.188(8) 0.0012(11)
C32 0.191(7) 0.192(8) 0.192(8) -0.0017(11) 0.164(6) 0.0019(11)
C33 0.132(14) 0.062(9) 0.197(19) 0.008(10) 0.149(16) 0.000(9)
C34 0.101(11) 0.068(9) 0.149(15) 0.012(9) 0.113(13) 0.013(8)
C35 0.080(9) 0.070(8) 0.101(11) -0.029(9) 0.081(10) -0.014(9)
C36 0.113(13) 0.080(10) 0.166(17) -0.018(10) 0.124(14) -0.011(9)
C37 0.109(12) 0.078(10) 0.143(15) -0.005(9) 0.116(13) 0.002(9)
N3 0.147(12) 0.098(10) 0.236(19) -0.057(11) 0.166(15) -0.049(9)
C38 0.19(2) 0.089(12) 0.28(3) -0.006(14) 0.22(2) 0.013(13)
C39 0.100(13) 0.101(12) 0.20(2) -0.026(13) 0.127(16) -0.008(10)
C40 0.122(11) 0.080(10) 0.254(16) -0.075(13) 0.160(12) -0.052(11)
C41 0.171(6) 0.172(6) 0.173(6) -0.0022(11) 0.147(5) 0.0019(11)
C42 0.173(7) 0.174(7) 0.175(7) -0.0016(11) 0.149(6) 0.0014(11)
N4 0.135(11) 0.072(8) 0.200(16) -0.013(9) 0.151(13) -0.009(8)
C43 0.191(9) 0.191(9) 0.191(9) -0.0001(11) 0.164(7) -0.0001(11)
C44 0.149(6) 0.148(6) 0.148(6) -0.0002(11) 0.127(5) -0.0003(11)
C45 0.098(12) 0.145(14) 0.127(16) -0.027(11) 0.096(13) -0.046(11)
C46 0.171(8) 0.171(8) 0.171(8) 0.0000(11) 0.146(7) -0.0004(11)
C47 0.38(3) 0.167(19) 0.31(3) -0.14(2) 0.33(3) -0.16(2)
N2 0.103(9) 0.063(7) 0.152(12) -0.007(8) 0.113(10) 0.001(8)
O1 0.215(16) 0.104(9) 0.206(16) -0.015(9) 0.185(15) 0.025(10)
O3 0.145(10) 0.108(8) 0.128(10) -0.029(8) 0.120(10) -0.007(7)
O4 0.197(16) 0.169(13) 0.097(11) -0.005(9) 0.113(12) -0.031(12)
O5 0.191(13) 0.156(11) 0.177(14) 0.005(9) 0.169(13) -0.006(9)
O6 0.216(15) 0.142(11) 0.223(16) 0.007(10) 0.200(15) -0.021(11)
O7 0.158(5) 0.158(5) 0.159(5) 0.0012(11) 0.136(4) -0.0004(11)
O8 0.130(9) 0.093(7) 0.157(11) 0.016(7) 0.127(10) 0.000(6)
O9 0.148(9) 0.081(6) 0.173(11) 0.016(7) 0.149(10) 0.020(6)
O1W 0.14(3) 0.18(3) 0.23(4) 0.000 0.16(4) 0.000
O2 0.118(10) 0.077(7) 0.134(12) -0.005(8) 0.110(11) -0.004(8)

loop_
_atom_type_symbol
_atom_type_description
_atom_type_scat_dispersion_real
_atom_type_scat_dispersion_imag
_atom_type_scat_source
C C 0.0033 0.0016 'International Tables Vol C Tables 4.2.6.8 and 6.1.1.4'
H H 0.0000 0.0000 'International Tables Vol C Tables 4.2.6.8 and 6.1.1.4'
N N 0.0061 0.0033 'International Tables Vol C Tables 4.2.6.8 and 6.1.1.4'
O O 0.0106 0.0060 'International Tables Vol C Tables 4.2.6.8 and 6.1.1.4'
Cu Cu 0.3201 1.2651 'International Tables Vol C Tables 4.2.6.8 and 6.1.1.4'

loop_
_geom_angle_atom_site_label_1
_geom_angle_atom_site_label_2
_geom_angle_atom_site_label_3
_geom_angle
_geom_angle_site_symmetry_1
_geom_angle_site_symmetry_3
N2 Cu1 N4 110.7(5) . .
N2 Cu1 N3 110.5(5) . .
N4 Cu1 N3 106.0(5) . .
N2 Cu1 N1 104.1(5) . .
N4 Cu1 N1 113.3(5) . .
N3 Cu1 N1 112.3(6) . .
C1 C1 C2 124.2(9) 2 .
C1 C1 C4 118.7(9) 2 .
C2 C1 C4 116.7(14) . .
C1 C2 C3 111.1(14) . .
C1 C2 C5 121.7(15) . .
C3 C2 C5 123.1(16) . .
C3 C3 C6 124.7(8) 2 .
C3 C3 C2 124.1(9) 2 .
C6 C3 C2 111.1(12) . .
O1 C4 C1 99.8(14) . .
O1 C4 H4A 111.8 . .
C1 C4 H4A 111.8 . .
O1 C4 H4B 111.8 . .
C1 C4 H4B 111.8 . .
H4A C4 H4B 109.5 . .
O4 C5 C2 93.5(12) . .
O4 C5 H5A 113.0 . .
C2 C5 H5A 113.0 . .
O4 C5 H5B 113.0 . .
C2 C5 H5B 113.0 . .
H5A C5 H5B 110.4 . .
O7 C6 C3 107.2(13) . .
O7 C6 H6A 110.3 . .
C3 C6 H6A 110.3 . .
O7 C6 H6B 110.3 . .
C3 C6 H6B 110.3 . .
H6A C6 H6B 108.5 . .
O1 C7 C12 124(2) . .
O1 C7 C8 115.7(19) . .
C12 C7 C8 120(2) . .
C9 C8 C7 118(2) . .
C9 C8 H8 121.1 . .
C7 C8 H8 121.1 . .
C8 C9 C10 123(2) . .
C8 C9 H9 118.5 . .
C10 C9 H9 118.5 . .
C11 C10 C9 117.0(19) . .
C11 C10 H10 121.5 . .
C9 C10 H10 121.5 . .
C12 C11 C13 123.1(18) . .
C12 C11 C10 120.8(17) . .
C13 C11 C10 115.9(18) . .
C11 C12 C7 121.1(17) . .
C11 C12 H12 119.4 . .
C7 C12 H12 119.4 . .
O3 C13 O2 121.3(18) . .
O3 C13 C11 126(2) . .
O2 C13 C11 112.2(18) . .
C19 C14 C15 125(2) . .
C19 C14 O4 108.2(18) . .
C15 C14 O4 127(2) . .
C14 C15 C16 116(2) . .
C14 C15 H15 122.2 . .
C16 C15 H15 122.2 . .
C17 C16 C15 119(2) . .
C17 C16 H16 120.3 . .
C15 C16 H16 120.3 . .
C16 C17 C18 120(2) . .
C16 C17 H17 119.9 . .
C18 C17 H17 119.9 . .
C17 C18 C19 120(2) . .
C17 C18 C20 119.5(19) . .
C19 C18 C20 120.2(18) . .
C14 C19 C18 119.6(19) . .
C14 C19 H19 120.2 . .
C18 C19 H19 120.2 . .
O6 C20 O5 129(3) . .
O6 C20 C18 123(2) . .
O5 C20 C18 108.7(18) . .
C26 C21 C22 123.0(18) . .
C26 C21 O7 122.9(17) . .
C22 C21 O7 114.1(18) . .
C23 C22 C21 117.7(16) . .
C23 C22 H22 121.1 . .
C21 C22 H22 121.1 . .
C24 C23 C22 120.2(16) . .
C24 C23 H23 119.9 . .
C22 C23 H23 119.9 . .
C23 C24 C25 120.5(15) . .
C23 C24 H24 119.8 . .
C25 C24 H24 119.8 . .
C26 C25 C24 120.4(13) . .
C26 C25 C27 118.8(12) . .
C24 C25 C27 120.5(14) . .
C25 C26 C21 117.9(15) . .
C25 C26 H26 121.0 . .
C21 C26 H26 121.0 . .
O9 C27 O8 122.6(14) . .
O9 C27 C25 120.0 . .
O8 C27 C25 117.3(12) . .
C28 N1 C32 120.0 . .
C28 N1 Cu1 118.3(7) . .
C32 N1 Cu1 121.7(7) . .
N1 C28 C29 120.0 . .
N1 C28 H28 120.0 . .
C29 C28 H28 120.0 . .
C28 C29 C30 120.0 . .
C28 C29 H29 120.0 . .
C30 C29 H29 120.0 . .
C31 C30 C29 120.0 . .
C31 C30 C30 117.0(18) . 5_575
C29 C30 C30 122.7(18) . 5_575
C32 C31 C30 120.0 . .
C32 C31 H31 120.0 . .
C30 C31 H31 120.0 . .
C31 C32 N1 120.0 . .
C31 C32 H32 120.0 . .
N1 C32 H32 120.0 . .
N2 C33 C34 124.7(13) . .
N2 C33 H33 117.6 . .
C34 C33 H33 117.6 . .
C35 C34 C33 120.5(12) . .
C35 C34 H34 119.7 . .
C33 C34 H34 119.7 . .
C34 C35 C36 115.5(10) . .
C34 C35 C35 125.4(15) . 5_676
C36 C35 C35 119.1(16) . 5_676
C37 C36 C35 118.7(13) . .
C37 C36 H36 120.6 . .
C35 C36 H36 120.6 . .
N2 C37 C36 125.6(13) . .
N2 C37 H37 117.2 . .
C36 C37 H37 117.2 . .
C38 N3 C42 120.0 . .
C38 N3 Cu1 117.0(8) . .
C42 N3 Cu1 122.5(8) . .
N3 C38 C39 120.0 . .
N3 C38 H38 120.0 . .
C39 C38 H38 120.0 . .
C40 C39 C38 120.0 . .
C40 C39 H39 120.0 . .
C38 C39 H39 120.0 . .
C41 C40 C39 120.0 . .
C41 C40 C40 116.7(17) . 7_576
C39 C40 C40 122.8(17) . 7_576
C40 C41 C42 120.0 . .
C40 C41 H41 120.0 . .
C42 C41 H41 120.0 . .
C41 C42 N3 120.0 . .
C41 C42 H42 120.0 . .
N3 C42 H42 120.0 . .
C43 N4 C47 120.0 . .
C43 N4 Cu1 118.9(8) . .
C47 N4 Cu1 121.1(8) . .
C44 C43 N4 120.0 . .
C44 C43 H43 120.0 . .
N4 C43 H43 120.0 . .
C43 C44 C45 120.0 . .
C43 C44 H44 120.0 . .
C45 C44 H44 120.0 . .
C46 C45 C44 120.0 . .
C46 C45 C45 123(2) . 7_566
C44 C45 C45 117(2) . 7_566
C45 C46 C47 120.0 . .
C45 C46 H46 120.0 . .
C47 C46 H46 120.0 . .
C46 C47 N4 120.0 . .
C46 C47 H47 120.0 . .
N4 C47 H47 120.0 . .
C33 N2 C37 114.7(10) . .
C33 N2 Cu1 122.6(10) . .
C37 N2 Cu1 122.2(9) . .
C7 O1 C4 117.3(15) . .
C5 O4 C14 104.2(17) . .
C6 O7 C21 118.1(14) . .
C13 O2 H2 149(10) . .

loop_
_geom_bond_atom_site_label_1
_geom_bond_atom_site_label_2
_geom_bond_distance
_geom_bond_site_symmetry_2
Cu1 N2 2.033(10) .
Cu1 N4 2.046(8) .
Cu1 N3 2.060(8) .
Cu1 N1 2.039(10) .
C1 C1 1.38(3) 2
C1 C2 1.48(2) .
C1 C4 1.527(19) .
C2 C3 1.51(2) .
C2 C5 1.547(10) .
C3 C3 1.35(2) 2
C3 C6 1.513(16) .
C4 O1 1.422(18) .
C4 H4A 0.9700 .
C4 H4B 0.9700 .
C5 O4 1.285(9) .
C5 H5A 0.9700 .
C5 H5B 0.9700 .
C6 O7 1.376(17) .
C6 H6A 0.9700 .
C6 H6B 0.9700 .
C7 O1 1.37(2) .
C7 C12 1.42(2) .
C7 C8 1.44(3) .
C8 C9 1.37(3) .
C8 H8 0.9300 .
C9 C10 1.45(2) .
C9 H9 0.9300 .
C10 C11 1.43(2) .
C10 H10 0.9300 .
C11 C12 1.370(18) .
C11 C13 1.44(2) .
C12 H12 0.9300 .
C13 O3 1.216(18) .
C13 O2 1.261(19) .
C14 C19 1.30(2) .
C14 C15 1.38(2) .
C14 O4 1.49(2) .
C15 C16 1.50(2) .
C15 H15 0.9300 .
C16 C17 1.39(3) .
C16 H16 0.9300 .
C17 C18 1.36(2) .
C17 H17 0.9300 .
C18 C19 1.46(2) .
C18 C20 1.54(3) .
C19 H19 0.9300 .
C20 O6 1.17(2) .
C20 O5 1.27(2) .
C21 C26 1.328(19) .
C21 C22 1.40(2) .
C21 O7 1.414(18) .
C22 C23 1.36(2) .
C22 H22 0.9300 .
C23 C24 1.333(18) .
C23 H23 0.9300 .
C24 C25 1.397(17) .
C24 H24 0.9300 .
C25 C26 1.353(16) .
C25 C27 1.492(17) .
C26 H26 0.9300 .
C27 O9 1.201(13) .
C27 O8 1.291(15) .
N1 C28 1.3900 .
N1 C32 1.3900 .
C28 C29 1.3900 .
C28 H28 0.9300 .
C29 C30 1.3900 .
C29 H29 0.9300 .
C30 C31 1.3900 .
C30 C30 1.52(2) 5_575
C31 C32 1.3900 .
C31 H31 0.9300 .
C32 H32 0.9300 .
C33 N2 1.307(15) .
C33 C34 1.350(16) .
C33 H33 0.9300 .
C34 C35 1.343(16) .
C34 H34 0.9300 .
C35 C36 1.416(17) .
C35 C35 1.53(2) 5_676
C36 C37 1.326(16) .
C36 H36 0.9300 .
C37 N2 1.323(15) .
C37 H37 0.9300 .
N3 C38 1.3900 .
N3 C42 1.3900 .
C38 C39 1.3900 .
C38 H38 0.9300 .
C39 C40 1.3900 .
C39 H39 0.9300 .
C40 C41 1.3900 .
C40 C40 1.503(15) 7_576
C41 C42 1.3900 .
C41 H41 0.9300 .
C42 H42 0.9300 .
N4 C43 1.3900 .
N4 C47 1.3900 .
C43 C44 1.3900 .
C43 H43 0.9300 .
C44 C45 1.3900 .
C44 H44 0.9300 .
C45 C46 1.3900 .
C45 C45 1.523(16) 7_566
C46 C47 1.3900 .
C46 H46 0.9300 .
C47 H47 0.9300 .
O2 H2 0.98(16) .

loop_
_geom_hbond_atom_site_label_D
_geom_hbond_atom_site_label_H
_geom_hbond_atom_site_label_A
_geom_hbond_distance_DH
_geom_hbond_distance_HA
_geom_hbond_distance_DA
_geom_hbond_angle_DHA
_geom_hbond_site_symmetry_A
O2 H2 O8 0.98(16) 2.07(16) 2.492(15) 104(12) 1_565

loop_
_geom_torsion_atom_site_label_1
_geom_torsion_atom_site_label_2
_geom_torsion_atom_site_label_3
_geom_torsion_atom_site_label_4
_geom_torsion
_geom_torsion_site_symmetry_1
_geom_torsion_site_symmetry_4
C1 C1 C2 C3 5(3) 2 .
C4 C1 C2 C3 177.5(14) . .
C1 C1 C2 C5 -153.3(19) 2 .
C4 C1 C2 C5 20(3) . .
C1 C2 C3 C3 5(3) . 2
C5 C2 C3 C3 163.0(18) . 2
C1 C2 C3 C6 -176.2(14) . .
C5 C2 C3 C6 -19(2) . .
C1 C1 C4 O1 -89(2) 2 .
C2 C1 C4 O1 97.7(17) . .
C1 C2 C5 O4 -105.3(17) . .
C3 C2 C5 O4 99.4(18) . .
C3 C3 C6 O7 -103(2) 2 .
C2 C3 C6 O7 78.6(17) . .
O1 C7 C8 C9 179(2) . .
C12 C7 C8 C9 -4(4) . .
C7 C8 C9 C10 6(4) . .
C8 C9 C10 C11 -4(4) . .
C9 C10 C11 C12 -1(3) . .
C9 C10 C11 C13 -175.6(17) . .
C13 C11 C12 C7 177.0(15) . .
C10 C11 C12 C7 2(3) . .
O1 C7 C12 C11 176.8(16) . .
C8 C7 C12 C11 0(3) . .
C12 C11 C13 O3 161.0(17) . .
C10 C11 C13 O3 -24(3) . .
C12 C11 C13 O2 -19(2) . .
C10 C11 C13 O2 155.9(16) . .
C19 C14 C15 C16 3(3) . .
O4 C14 C15 C16 179.2(16) . .
C14 C15 C16 C17 -3(3) . .
C15 C16 C17 C18 3(3) . .
C16 C17 C18 C19 -4(3) . .
C16 C17 C18 C20 -179(2) . .
C15 C14 C19 C18 -4(3) . .
O4 C14 C19 C18 179.6(14) . .
C17 C18 C19 C14 4(3) . .
C20 C18 C19 C14 179.0(18) . .
C17 C18 C20 O6 171(2) . .
C19 C18 C20 O6 -4(3) . .
C17 C18 C20 O5 -10(3) . .
C19 C18 C20 O5 175.2(16) . .
C26 C21 C22 C23 -5(3) . .
O7 C21 C22 C23 176.4(17) . .
C21 C22 C23 C24 1(3) . .
C22 C23 C24 C25 3(3) . .
C23 C24 C25 C26 -3(3) . .
C23 C24 C25 C27 -176.6(16) . .
C24 C25 C26 C21 -1(2) . .
C27 C25 C26 C21 172.5(15) . .
C22 C21 C26 C25 5(3) . .
O7 C21 C26 C25 -176.3(16) . .
C26 C25 C27 O9 -4(2) . .
C24 C25 C27 O9 169.9(14) . .
C26 C25 C27 O8 172.6(14) . .
C24 C25 C27 O8 -14(2) . .
N2 Cu1 N1 C28 -142.0(6) . .
N4 Cu1 N1 C28 97.6(7) . .
N3 Cu1 N1 C28 -22.4(7) . .
N2 Cu1 N1 C32 38.8(8) . .
N4 Cu1 N1 C32 -81.5(7) . .
N3 Cu1 N1 C32 158.4(7) . .
C32 N1 C28 C29 0.0 . .
Cu1 N1 C28 C29 -179.1(7) . .
N1 C28 C29 C30 0.0 . .
C28 C29 C30 C31 0.0 . .
C28 C29 C30 C30 -174.4(18) . 5_575
C29 C30 C31 C32 0.0 . .
C30 C30 C31 C32 174.7(17) 5_575 .
C30 C31 C32 N1 0.0 . .
C28 N1 C32 C31 0.0 . .
Cu1 N1 C32 C31 179.1(7) . .
N2 C33 C34 C35 -7(3) . .
C33 C34 C35 C36 5(2) . .
C33 C34 C35 C35 -176.9(17) . 5_676
C34 C35 C36 C37 -1(2) . .
C35 C35 C36 C37 -179.0(16) 5_676 .
C35 C36 C37 N2 -2(3) . .
N2 Cu1 N3 C38 -33.5(7) . .
N4 Cu1 N3 C38 86.5(7) . .
N1 Cu1 N3 C38 -149.3(6) . .
N2 Cu1 N3 C42 154.2(7) . .
N4 Cu1 N3 C42 -85.8(7) . .
N1 Cu1 N3 C42 38.4(7) . .
C42 N3 C38 C39 0.0 . .
Cu1 N3 C38 C39 -172.6(7) . .
N3 C38 C39 C40 0.0 . .
C38 C39 C40 C41 0.0 . .
C38 C39 C40 C40 -172(2) . 7_576
C39 C40 C41 C42 0.0 . .
C40 C40 C41 C42 172.1(18) 7_576 .
C40 C41 C42 N3 0.0 . .
C38 N3 C42 C41 0.0 . .
Cu1 N3 C42 C41 172.1(8) . .
N2 Cu1 N4 C43 83.6(7) . .
N3 Cu1 N4 C43 -36.3(7) . .
N1 Cu1 N4 C43 -159.9(6) . .
N2 Cu1 N4 C47 -97.1(7) . .
N3 Cu1 N4 C47 143.0(7) . .
N1 Cu1 N4 C47 19.4(7) . .
C47 N4 C43 C44 0.0 . .
Cu1 N4 C43 C44 179.3(6) . .
N4 C43 C44 C45 0.0 . .
C43 C44 C45 C46 0.0 . .
C43 C44 C45 C45 179.4(15) . 7_566
C44 C45 C46 C47 0.0 . .
C45 C45 C46 C47 -179.4(16) 7_566 .
C45 C46 C47 N4 0.0 . .
C43 N4 C47 C46 0.0 . .
Cu1 N4 C47 C46 -179.3(6) . .
C34 C33 N2 C37 3(2) . .
C34 C33 N2 Cu1 175.4(13) . .
C36 C37 N2 C33 1(2) . .
C36 C37 N2 Cu1 -170.8(13) . .
N4 Cu1 N2 C33 33.5(15) . .
N3 Cu1 N2 C33 150.6(13) . .
N1 Cu1 N2 C33 -88.6(14) . .
N4 Cu1 N2 C37 -155.2(12) . .
N3 Cu1 N2 C37 -38.1(13) . .
N1 Cu1 N2 C37 82.7(12) . .
C12 C7 O1 C4 -7(3) . .
C8 C7 O1 C4 169.7(19) . .
C1 C4 O1 C7 -172.7(14) . .
C2 C5 O4 C14 -172.5(14) . .
C19 C14 O4 C5 177.8(15) . .
C15 C14 O4 C5 1(2) . .
C3 C6 O7 C21 176.9(13) . .
C26 C21 O7 C6 -29(3) . .
C22 C21 O7 C6 149.6(17) . .
